data_4506493
loop_
_publ_author_name
'Zhang, Ying'
'Yang, Jin'
'Yang, Yan'
'Guo, Jiao'
'Ma, Jian-Fang'

_publ_section_title
;
 Syntheses, Structures, and Luminescent Properties of a Series of
 Coordination Compounds Based on (4-Carboxylphenyl)
 (4-(2&#x2032;-Carboxylphenyl)benzyl) Ether and Different N-Donor Ligands
;
_journal_issue 8
_journal_name_full 'Crystal Growth &amp; Design'
_journal_page_first 4060
_journal_paper_doi 10.1021/cg300540d
_journal_volume 12
_journal_year 2012
_chemical_formula_moiety 'C31 H28 Co N4 O6'
_chemical_formula_sum 'C31 H28 Co N4 O6'
_chemical_formula_weight 611.50
_chemical_name_systematic
;
 ?
;
_space_group_IT_number 14
_symmetry_cell_setting monoclinic
_symmetry_space_group_name_Hall '-P 2ybc'
_symmetry_space_group_name_H-M 'P 1 21/c 1'
_atom_sites_solution_hydrogens geom
_atom_sites_solution_primary direct
_atom_sites_solution_secondary difmap
_audit_creation_method SHELXL-97
_cell_angle_alpha 90.00
_cell_angle_beta 99.744(4)
_cell_angle_gamma 90.00
_cell_formula_units_Z 4
_cell_length_a 7.4874(3)
_cell_length_b 22.1248(8)
_cell_length_c 17.3659(7)
_cell_measurement_reflns_used 2996
_cell_measurement_temperature 293(2)
_cell_measurement_theta_max 29.2008
_cell_measurement_theta_min 2.9558
_cell_volume 2835.29(19)
_computing_cell_refinement CrysAlis
_computing_data_collection 'CrysAlis (Oxford Diffraction, 2006)'
_computing_data_reduction CrysAlis
_computing_structure_refinement 'SHELXL-97 (Sheldrick, 2008)'
_computing_structure_solution 'SHELXS-97 (Sheldrick, 2008)'
_diffrn_ambient_temperature 293(2)
_diffrn_detector_area_resol_mean 10.0
_diffrn_measured_fraction_theta_full 0.997
_diffrn_measured_fraction_theta_max 0.997
_diffrn_measurement_device_type 'Oxford Diffraction Gemini R Ultra'
_diffrn_measurement_method '\w scan'
_diffrn_radiation_monochromator graphite
_diffrn_radiation_source 'fine-focus sealed tube'
_diffrn_radiation_type MoK\a
_diffrn_radiation_wavelength 0.71073
_diffrn_reflns_av_R_equivalents 0.0369
_diffrn_reflns_av_sigmaI/netI 0.0518
_diffrn_reflns_limit_h_max 8
_diffrn_reflns_limit_h_min -8
_diffrn_reflns_limit_k_max 26
_diffrn_reflns_limit_k_min -22
_diffrn_reflns_limit_l_max 20
_diffrn_reflns_limit_l_min -16
_diffrn_reflns_number 10759
_diffrn_reflns_theta_full 25.00
_diffrn_reflns_theta_max 25.03
_diffrn_reflns_theta_min 2.96
_exptl_absorpt_coefficient_mu 0.657
_exptl_absorpt_correction_T_max 0.9194
_exptl_absorpt_correction_T_min 0.9079
_exptl_absorpt_correction_type multi-scan
_exptl_absorpt_process_details
;
CrysAlis (Oxford Diffraction, 2006)
;
_exptl_crystal_colour purple
_exptl_crystal_density_diffrn 1.433
_exptl_crystal_density_method 'not measured'
_exptl_crystal_description block
_exptl_crystal_F_000 1268
_exptl_crystal_size_max 0.15
_exptl_crystal_size_mid 0.14
_exptl_crystal_size_min 0.13
_refine_diff_density_max 0.798
_refine_diff_density_min -0.756
_refine_diff_density_rms 0.062
_refine_ls_extinction_method none
_refine_ls_goodness_of_fit_ref 1.037
_refine_ls_hydrogen_treatment constr
_refine_ls_matrix_type full
_refine_ls_number_parameters 379
_refine_ls_number_reflns 4991
_refine_ls_number_restraints 24
_refine_ls_restrained_S_all 1.057
_refine_ls_R_factor_all 0.0876
_refine_ls_R_factor_gt 0.0593
_refine_ls_shift/su_max 0.000
_refine_ls_shift/su_mean 0.000
_refine_ls_structure_factor_coef Fsqd
_refine_ls_weighting_details 'calc w=1/[\s^2^(Fo^2^)+(0.0618P)^2^+3.0181P] where P=(Fo^2^+2Fc^2^)/3'
_refine_ls_weighting_scheme calc
_refine_ls_wR_factor_gt 0.1351
_refine_ls_wR_factor_ref 0.1512
_reflns_number_gt 3636
_reflns_number_total 4991
_reflns_threshold_expression >2\s(I)
_cod_data_source_file cg300540d_si_002.cif
_cod_data_source_block Compound-4
_cod_depositor_comments
;
The following automatic conversions were performed:

'_symmetry_cell_setting' value 'Monoclinic' changed to 'monoclinic'
according to /home/saulius/struct/CIF-dictionaries/cif_core.dic
dictionary named 'cif_core.dic' version 2.4.2 from 2011-04-26.

Automatic conversion script
Id: cif_fix_values 1891 2012-01-12 08:04:46Z andrius 
;
_cod_original_cell_volume 2835.28(19)
_cod_original_sg_symbol_H-M P21/c
_cod_database_code 4506493

loop_
_symmetry_equiv_pos_as_xyz
'x, y, z'
'-x, y+1/2, -z+1/2'
'-x, -y, -z'
'x, -y-1/2, z-1/2'

loop_
_atom_site_label
_atom_site_type_symbol
_atom_site_fract_x
_atom_site_fract_y
_atom_site_fract_z
_atom_site_U_iso_or_equiv
_atom_site_adp_type
_atom_site_occupancy
_atom_site_symmetry_multiplicity
_atom_site_calc_flag
_atom_site_refinement_flags
Co1 Co 0.96002(7) 0.16775(2) 0.08574(3) 0.0407(2) Uani 1 1 d .
C1 C -0.2502(6) 0.64995(18) 0.3122(2) 0.0431(10) Uani 1 1 d .
C2 C -0.3999(5) 0.64962(16) 0.2429(2) 0.0381(9) Uani 1 1 d .
C3 C -0.5638(6) 0.67479(18) 0.2533(2) 0.0470(10) Uani 1 1 d .
H3 H -0.5822 0.6850 0.3034 0.056 Uiso 1 1 calc R
C4 C -0.6998(6) 0.6848(2) 0.1905(3) 0.0575(12) Uani 1 1 d .
H4 H -0.8093 0.7017 0.1981 0.069 Uiso 1 1 calc R
C5 C -0.6722(6) 0.6697(2) 0.1166(3) 0.0576(12) Uani 1 1 d .
H5 H -0.7609 0.6783 0.0737 0.069 Uiso 1 1 calc R
C6 C -0.5143(6) 0.6419(2) 0.1059(2) 0.0513(11) Uani 1 1 d .
H6 H -0.4998 0.6304 0.0558 0.062 Uiso 1 1 calc R
C7 C -0.3747(5) 0.63051(16) 0.1685(2) 0.0408(9) Uani 1 1 d .
C8 C -0.2113(5) 0.59735(17) 0.1547(2) 0.0425(10) Uani 1 1 d .
C9 C -0.1416(6) 0.6060(2) 0.0858(2) 0.0529(11) Uani 1 1 d .
H9 H -0.1958 0.6343 0.0496 0.064 Uiso 1 1 calc R
C10 C 0.0051(6) 0.5738(2) 0.0703(3) 0.0557(12) Uani 1 1 d .
H10 H 0.0457 0.5796 0.0231 0.067 Uiso 1 1 calc R
C11 C 0.0935(6) 0.53285(19) 0.1240(3) 0.0506(11) Uani 1 1 d .
C12 C 0.0240(6) 0.5235(2) 0.1921(3) 0.0565(12) Uani 1 1 d .
H12 H 0.0796 0.4956 0.2286 0.068 Uiso 1 1 calc R
C13 C -0.1254(6) 0.55466(19) 0.2067(2) 0.0507(11) Uani 1 1 d .
H13 H -0.1700 0.5470 0.2526 0.061 Uiso 1 1 calc R
C14 C 0.2625(6) 0.50205(19) 0.1106(3) 0.0584(12) Uani 1 1 d .
H14A H 0.2855 0.5110 0.0585 0.070 Uiso 1 1 calc R
H14B H 0.3648 0.5163 0.1481 0.070 Uiso 1 1 calc R
C15 C 0.3803(5) 0.40109(18) 0.1115(2) 0.0425(9) Uani 1 1 d .
C16 C 0.3331(5) 0.34057(17) 0.1049(2) 0.0418(9) Uani 1 1 d .
H16 H 0.2138 0.3288 0.1049 0.050 Uiso 1 1 calc R
C17 C 0.4623(5) 0.29817(18) 0.0986(2) 0.0401(9) Uani 1 1 d .
H17 H 0.4296 0.2576 0.0944 0.048 Uiso 1 1 calc R
C18 C 0.6422(5) 0.31439(17) 0.0985(2) 0.0383(9) Uani 1 1 d .
C19 C 0.6874(5) 0.37527(18) 0.1055(2) 0.0440(10) Uani 1 1 d .
H19 H 0.8070 0.3870 0.1063 0.053 Uiso 1 1 calc R
C20 C 0.5578(6) 0.41864(19) 0.1113(2) 0.0477(10) Uani 1 1 d .
H20 H 0.5894 0.4593 0.1150 0.057 Uiso 1 1 calc R
C21 C 0.7800(5) 0.26730(19) 0.0897(2) 0.0439(10) Uani 1 1 d .
C22 C 0.6798(6) 0.07353(19) 0.0996(3) 0.0508(11) Uani 1 1 d .
H22 H 0.5980 0.1039 0.1065 0.061 Uiso 1 1 calc R
C23 C 0.7966(6) -0.0156(2) 0.0889(3) 0.0599(12) Uani 1 1 d .
H23 H 0.8126 -0.0572 0.0866 0.072 Uiso 1 1 calc R
C24 C 0.9199(6) 0.02718(19) 0.0818(3) 0.0513(11) Uani 1 1 d .
H24 H 1.0376 0.0198 0.0737 0.062 Uiso 1 1 calc R
C25 C 0.4666(7) -0.0119(3) 0.1096(4) 0.0774(16) Uani 1 1 d .
H25A H 0.3888 0.0202 0.1230 0.093 Uiso 1 1 calc R
H25B H 0.4092 -0.0293 0.0603 0.093 Uiso 1 1 calc R
C26 C 0.4841(8) -0.0584(2) 0.1702(3) 0.0759(16) Uani 1 1 d .
H26A H 0.5676 -0.0452 0.2160 0.091 Uiso 1 1 calc R
H26B H 0.3673 -0.0661 0.1854 0.091 Uiso 1 1 calc R
C27 C 0.6132(9) -0.1534(2) 0.1980(3) 0.0799(17) Uani 1 1 d .
H27A H 0.5154 -0.1649 0.2252 0.096 Uiso 1 1 calc R
H27B H 0.7085 -0.1352 0.2356 0.096 Uiso 1 1 calc R
C28 C 0.6842(8) -0.2078(2) 0.1633(3) 0.0743(9) Uani 1 1 d U
H28A H 0.7267 -0.2365 0.2045 0.089 Uiso 1 1 calc R
H28B H 0.5865 -0.2267 0.1276 0.089 Uiso 1 1 calc R
C29 C 0.8190(7) -0.1864(2) 0.0440(3) 0.0610(13) Uani 1 1 d .
H29 H 0.7108 -0.1897 0.0090 0.073 Uiso 1 1 calc R
C30 C 1.0957(8) -0.1703(2) 0.0928(3) 0.0708(7) Uani 1 1 d U
H30 H 1.2183 -0.1612 0.0974 0.085 Uiso 1 1 calc R
C31 C 1.0083(8) -0.1818(2) 0.1526(3) 0.0735(7) Uani 1 1 d U
H31 H 1.0581 -0.1818 0.2054 0.088 Uiso 1 1 calc R
O1 O -0.2714(4) 0.62424(16) 0.37435(17) 0.0623(9) Uani 1 1 d .
O2 O -0.1081(4) 0.67844(13) 0.30675(17) 0.0564(8) Uani 1 1 d .
O3 O 0.2403(4) 0.43882(13) 0.11916(18) 0.0553(8) Uani 1 1 d .
O4 O 0.7282(4) 0.21233(12) 0.08359(17) 0.0489(7) Uani 1 1 d .
O5 O 0.9386(4) 0.28099(15) 0.0876(2) 0.0705(10) Uani 1 1 d .
O6 O 0.5500(5) -0.11191(14) 0.1393(2) 0.0674(9) Uani 1 1 d .
N1 N 0.8465(5) 0.08321(15) 0.08826(19) 0.0449(8) Uani 1 1 d .
N2 N 0.6427(5) 0.01410(16) 0.1001(2) 0.0571(10) Uani 1 1 d .
N3 N 0.8331(6) -0.1936(2) 0.1209(2) 0.0726(7) Uani 1 1 d U
N4 N 0.9757(6) -0.17420(19) 0.0236(2) 0.0654(8) Uani 1 1 d U

loop_
_atom_site_aniso_label
_atom_site_aniso_U_11
_atom_site_aniso_U_22
_atom_site_aniso_U_33
_atom_site_aniso_U_23
_atom_site_aniso_U_13
_atom_site_aniso_U_12
Co1 0.0408(3) 0.0393(3) 0.0424(3) -0.0004(2) 0.0079(2) 0.0014(2)
C1 0.051(3) 0.038(2) 0.040(2) -0.0047(18) 0.007(2) 0.0058(19)
C2 0.041(2) 0.0318(19) 0.041(2) 0.0015(17) 0.0064(18) -0.0016(17)
C3 0.048(3) 0.047(2) 0.047(2) 0.003(2) 0.013(2) 0.007(2)
C4 0.043(3) 0.062(3) 0.068(3) 0.011(2) 0.008(2) 0.011(2)
C5 0.048(3) 0.063(3) 0.056(3) 0.013(2) -0.008(2) 0.001(2)
C6 0.052(3) 0.058(3) 0.041(2) -0.002(2) 0.000(2) -0.001(2)
C7 0.047(2) 0.033(2) 0.042(2) 0.0004(17) 0.0063(19) -0.0002(18)
C8 0.048(2) 0.041(2) 0.038(2) -0.0022(18) 0.0046(19) -0.0020(19)
C9 0.061(3) 0.058(3) 0.038(2) 0.003(2) 0.005(2) 0.009(2)
C10 0.067(3) 0.060(3) 0.043(2) -0.002(2) 0.018(2) 0.004(2)
C11 0.057(3) 0.042(2) 0.054(3) -0.006(2) 0.014(2) 0.006(2)
C12 0.070(3) 0.046(2) 0.056(3) 0.011(2) 0.017(2) 0.016(2)
C13 0.067(3) 0.046(2) 0.043(2) 0.005(2) 0.018(2) 0.011(2)
C14 0.066(3) 0.045(3) 0.067(3) -0.004(2) 0.020(2) 0.005(2)
C15 0.045(2) 0.042(2) 0.042(2) -0.0022(18) 0.0123(19) 0.0013(19)
C16 0.035(2) 0.045(2) 0.045(2) -0.0021(18) 0.0057(18) -0.0040(18)
C17 0.037(2) 0.038(2) 0.044(2) 0.0020(18) 0.0027(18) -0.0050(18)
C18 0.039(2) 0.041(2) 0.034(2) 0.0014(17) 0.0045(17) -0.0019(17)
C19 0.037(2) 0.046(2) 0.050(2) -0.0027(19) 0.0097(19) -0.0088(19)
C20 0.056(3) 0.038(2) 0.050(2) -0.0039(19) 0.014(2) -0.008(2)
C21 0.039(2) 0.050(3) 0.043(2) 0.0052(19) 0.0073(19) 0.0007(19)
C22 0.053(3) 0.039(2) 0.061(3) -0.006(2) 0.014(2) 0.003(2)
C23 0.056(3) 0.038(2) 0.089(4) -0.007(2) 0.020(3) 0.001(2)
C24 0.046(3) 0.046(2) 0.064(3) -0.008(2) 0.017(2) 0.004(2)
C25 0.057(3) 0.069(3) 0.112(4) -0.007(3) 0.030(3) -0.004(3)
C26 0.084(4) 0.066(3) 0.088(4) -0.012(3) 0.044(3) -0.015(3)
C27 0.112(5) 0.065(3) 0.075(4) 0.004(3) 0.054(4) -0.007(3)
C28 0.0922(19) 0.0727(18) 0.0640(16) 0.0106(15) 0.0306(15) 0.0078(16)
C29 0.078(3) 0.053(3) 0.056(3) -0.011(2) 0.023(3) -0.015(2)
C30 0.0819(17) 0.0756(16) 0.0584(14) 0.0082(13) 0.0216(13) 0.0158(14)
C31 0.0871(17) 0.0765(16) 0.0609(14) 0.0093(13) 0.0239(13) 0.0144(14)
O1 0.060(2) 0.086(2) 0.0411(17) 0.0119(16) 0.0084(15) 0.0074(17)
O2 0.0518(19) 0.0557(18) 0.0565(18) 0.0070(15) -0.0057(15) -0.0108(15)
O3 0.0527(18) 0.0427(16) 0.074(2) -0.0034(15) 0.0202(16) 0.0059(14)
O4 0.0425(16) 0.0405(16) 0.0653(19) 0.0041(14) 0.0136(14) 0.0037(13)
O5 0.0379(18) 0.064(2) 0.111(3) -0.0011(19) 0.0181(18) -0.0043(15)
O6 0.084(2) 0.0546(19) 0.071(2) -0.0078(17) 0.034(2) -0.0103(18)
N1 0.046(2) 0.0400(18) 0.050(2) -0.0039(16) 0.0112(17) -0.0016(16)
N2 0.049(2) 0.045(2) 0.081(3) -0.0051(19) 0.022(2) -0.0003(17)
N3 0.0892(18) 0.0728(16) 0.0616(15) 0.0096(13) 0.0292(13) 0.0100(15)
N4 0.0767(18) 0.0700(17) 0.0533(15) 0.0077(14) 0.0223(14) 0.0157(15)

loop_
_atom_type_symbol
_atom_type_description
_atom_type_scat_dispersion_real
_atom_type_scat_dispersion_imag
_atom_type_scat_source
C C 0.0033 0.0016 'International Tables Vol C Tables 4.2.6.8 and 6.1.1.4'
H H 0.0000 0.0000 'International Tables Vol C Tables 4.2.6.8 and 6.1.1.4'
O O 0.0106 0.0060 'International Tables Vol C Tables 4.2.6.8 and 6.1.1.4'
N N 0.0061 0.0033 'International Tables Vol C Tables 4.2.6.8 and 6.1.1.4'
Co Co 0.3494 0.9721 'International Tables Vol C Tables 4.2.6.8 and 6.1.1.4'

loop_
_geom_angle_atom_site_label_1
_geom_angle_atom_site_label_2
_geom_angle_atom_site_label_3
_geom_angle
_geom_angle_site_symmetry_1
_geom_angle_site_symmetry_3
O4 Co1 O2 107.45(12) . 2_645
O4 Co1 N4 106.86(14) . 3_755
O2 Co1 N4 132.34(16) 2_645 3_755
O4 Co1 N1 95.08(12) . .
O2 Co1 N1 104.54(13) 2_645 .
N4 Co1 N1 104.28(15) 3_755 .
O1 C1 O2 121.8(4) . .
O1 C1 C2 120.1(4) . .
O2 C1 C2 118.0(3) . .
C3 C2 C7 120.1(4) . .
C3 C2 C1 116.8(3) . .
C7 C2 C1 122.8(3) . .
C4 C3 C2 120.9(4) . .
C4 C3 H3 119.6 . .
C2 C3 H3 119.6 . .
C5 C4 C3 119.4(4) . .
C5 C4 H4 120.3 . .
C3 C4 H4 120.3 . .
C6 C5 C4 120.3(4) . .
C6 C5 H5 119.8 . .
C4 C5 H5 119.8 . .
C5 C6 C7 121.5(4) . .
C5 C6 H6 119.2 . .
C7 C6 H6 119.2 . .
C6 C7 C2 117.6(4) . .
C6 C7 C8 119.5(4) . .
C2 C7 C8 122.9(4) . .
C13 C8 C9 116.8(4) . .
C13 C8 C7 122.5(4) . .
C9 C8 C7 120.6(4) . .
C10 C9 C8 121.6(4) . .
C10 C9 H9 119.2 . .
C8 C9 H9 119.2 . .
C9 C10 C11 120.9(4) . .
C9 C10 H10 119.5 . .
C11 C10 H10 119.5 . .
C10 C11 C12 117.8(4) . .
C10 C11 C14 121.0(4) . .
C12 C11 C14 121.1(4) . .
C13 C12 C11 121.2(4) . .
C13 C12 H12 119.4 . .
C11 C12 H12 119.4 . .
C12 C13 C8 121.6(4) . .
C12 C13 H13 119.2 . .
C8 C13 H13 119.2 . .
O3 C14 C11 108.5(4) . .
O3 C14 H14A 110.0 . .
C11 C14 H14A 110.0 . .
O3 C14 H14B 110.0 . .
C11 C14 H14B 110.0 . .
H14A C14 H14B 108.4 . .
O3 C15 C16 114.2(3) . .
O3 C15 C20 125.6(4) . .
C16 C15 C20 120.2(4) . .
C17 C16 C15 119.8(4) . .
C17 C16 H16 120.1 . .
C15 C16 H16 120.1 . .
C16 C17 C18 121.4(4) . .
C16 C17 H17 119.3 . .
C18 C17 H17 119.3 . .
C19 C18 C17 118.1(4) . .
C19 C18 C21 121.6(4) . .
C17 C18 C21 120.4(3) . .
C20 C19 C18 121.1(4) . .
C20 C19 H19 119.5 . .
C18 C19 H19 119.5 . .
C19 C20 C15 119.5(4) . .
C19 C20 H20 120.3 . .
C15 C20 H20 120.3 . .
O5 C21 O4 120.9(4) . .
O5 C21 C18 121.2(4) . .
O4 C21 C18 117.9(3) . .
N1 C22 N2 111.3(4) . .
N1 C22 H22 124.4 . .
N2 C22 H22 124.4 . .
C24 C23 N2 106.5(4) . .
C24 C23 H23 126.7 . .
N2 C23 H23 126.7 . .
C23 C24 N1 109.8(4) . .
C23 C24 H24 125.1 . .
N1 C24 H24 125.1 . .
C26 C25 N2 112.5(5) . .
C26 C25 H25A 109.1 . .
N2 C25 H25A 109.1 . .
C26 C25 H25B 109.1 . .
N2 C25 H25B 109.1 . .
H25A C25 H25B 107.8 . .
O6 C26 C25 108.1(4) . .
O6 C26 H26A 110.1 . .
C25 C26 H26A 110.1 . .
O6 C26 H26B 110.1 . .
C25 C26 H26B 110.1 . .
H26A C26 H26B 108.4 . .
O6 C27 C28 109.7(4) . .
O6 C27 H27A 109.7 . .
C28 C27 H27A 109.7 . .
O6 C27 H27B 109.7 . .
C28 C27 H27B 109.7 . .
H27A C27 H27B 108.2 . .
N3 C28 C27 112.6(4) . .
N3 C28 H28A 109.1 . .
C27 C28 H28A 109.1 . .
N3 C28 H28B 109.1 . .
C27 C28 H28B 109.1 . .
H28A C28 H28B 107.8 . .
N4 C29 N3 112.0(5) . .
N4 C29 H29 124.0 . .
N3 C29 H29 124.0 . .
C31 C30 N4 109.4(5) . .
C31 C30 H30 125.3 . .
N4 C30 H30 125.3 . .
C30 C31 N3 106.7(5) . .
C30 C31 H31 126.6 . .
N3 C31 H31 126.6 . .
C1 O2 Co1 102.2(3) . 2_655
C15 O3 C14 119.2(3) . .
C21 O4 Co1 102.6(2) . .
C27 O6 C26 111.7(4) . .
C22 N1 C24 105.6(3) . .
C22 N1 Co1 123.9(3) . .
C24 N1 Co1 130.4(3) . .
C22 N2 C23 106.8(4) . .
C22 N2 C25 124.9(4) . .
C23 N2 C25 128.3(4) . .
C29 N3 C31 106.8(4) . .
C29 N3 C28 126.1(5) . .
C31 N3 C28 127.0(5) . .
C29 N4 C30 105.0(4) . .
C29 N4 Co1 129.0(4) . 3_755
C30 N4 Co1 125.9(3) . 3_755

loop_
_geom_bond_atom_site_label_1
_geom_bond_atom_site_label_2
_geom_bond_distance
_geom_bond_site_symmetry_2
Co1 O4 1.992(3) .
Co1 O2 2.017(3) 2_645
Co1 N4 2.041(4) 3_755
Co1 N1 2.058(3) .
C1 O1 1.253(5) .
C1 O2 1.254(5) .
C1 C2 1.500(6) .
C2 C3 1.387(5) .
C2 C7 1.403(5) .
C3 C4 1.378(6) .
C3 H3 0.9300 .
C4 C5 1.376(6) .
C4 H4 0.9300 .
C5 C6 1.373(6) .
C5 H5 0.9300 .
C6 C7 1.397(6) .
C6 H6 0.9300 .
C7 C8 1.481(5) .
C8 C13 1.388(6) .
C8 C9 1.396(5) .
C9 C10 1.373(6) .
C9 H9 0.9300 .
C10 C11 1.386(6) .
C10 H10 0.9300 .
C11 C12 1.386(6) .
C11 C14 1.490(6) .
C12 C13 1.373(6) .
C12 H12 0.9300 .
C13 H13 0.9300 .
C14 O3 1.419(5) .
C14 H14A 0.9700 .
C14 H14B 0.9700 .
C15 O3 1.364(5) .
C15 C16 1.385(5) .
C15 C20 1.385(6) .
C16 C17 1.365(5) .
C16 H16 0.9300 .
C17 C18 1.395(5) .
C17 H17 0.9300 .
C18 C19 1.389(5) .
C18 C21 1.492(5) .
C19 C20 1.381(6) .
C19 H19 0.9300 .
C20 H20 0.9300 .
C21 O5 1.232(5) .
C21 O4 1.276(5) .
C22 N1 1.314(5) .
C22 N2 1.344(5) .
C22 H22 0.9300 .
C23 C24 1.342(6) .
C23 N2 1.368(5) .
C23 H23 0.9300 .
C24 N1 1.369(5) .
C24 H24 0.9300 .
C25 C26 1.462(7) .
C25 N2 1.473(6) .
C25 H25A 0.9700 .
C25 H25B 0.9700 .
C26 O6 1.421(6) .
C26 H26A 0.9700 .
C26 H26B 0.9700 .
C27 O6 1.394(6) .
C27 C28 1.484(7) .
C27 H27A 0.9700 .
C27 H27B 0.9700 .
C28 N3 1.470(6) .
C28 H28A 0.9700 .
C28 H28B 0.9700 .
C29 N4 1.310(6) .
C29 N3 1.331(6) .
C29 H29 0.9300 .
C30 C31 1.342(7) .
C30 N4 1.377(6) .
C30 H30 0.9300 .
C31 N3 1.359(7) .
C31 H31 0.9300 .
O2 Co1 2.017(3) 2_655
N4 Co1 2.041(4) 3_755

loop_
_geom_hbond_atom_site_label_D
_geom_hbond_atom_site_label_H
_geom_hbond_atom_site_label_A
_geom_hbond_distance_DH
_geom_hbond_distance_HA
_geom_hbond_distance_DA
_geom_hbond_angle_DHA
_geom_hbond_site_symmetry_A
C16 H16 O5 0.93 2.29 3.201(5) 166.3 1_455
C22 H22 O1 0.93 2.56 3.359(5) 143.8 2_545
C25 H25A O1 0.97 2.47 3.379(7) 156.4 2_545

loop_
_geom_torsion_atom_site_label_1
_geom_torsion_atom_site_label_2
_geom_torsion_atom_site_label_3
_geom_torsion_atom_site_label_4
_geom_torsion
_geom_torsion_site_symmetry_1
_geom_torsion_site_symmetry_4
O1 C1 C2 C3 58.8(5) . .
O2 C1 C2 C3 -118.6(4) . .
O1 C1 C2 C7 -127.3(4) . .
O2 C1 C2 C7 55.3(5) . .
C7 C2 C3 C4 -4.0(6) . .
C1 C2 C3 C4 170.1(4) . .
C2 C3 C4 C5 -0.1(7) . .
C3 C4 C5 C6 3.4(7) . .
C4 C5 C6 C7 -2.7(7) . .
C5 C6 C7 C2 -1.3(6) . .
C5 C6 C7 C8 176.5(4) . .
C3 C2 C7 C6 4.6(6) . .
C1 C2 C7 C6 -169.1(4) . .
C3 C2 C7 C8 -173.2(4) . .
C1 C2 C7 C8 13.1(6) . .
C6 C7 C8 C13 -140.7(4) . .
C2 C7 C8 C13 37.0(6) . .
C6 C7 C8 C9 36.3(6) . .
C2 C7 C8 C9 -146.0(4) . .
C13 C8 C9 C10 0.0(6) . .
C7 C8 C9 C10 -177.2(4) . .
C8 C9 C10 C11 -2.2(7) . .
C9 C10 C11 C12 2.8(7) . .
C9 C10 C11 C14 -174.4(4) . .
C10 C11 C12 C13 -1.2(7) . .
C14 C11 C12 C13 176.0(4) . .
C11 C12 C13 C8 -1.0(7) . .
C9 C8 C13 C12 1.6(6) . .
C7 C8 C13 C12 178.7(4) . .
C10 C11 C14 O3 -128.1(4) . .
C12 C11 C14 O3 54.8(6) . .
O3 C15 C16 C17 -178.6(3) . .
C20 C15 C16 C17 0.3(6) . .
C15 C16 C17 C18 -0.1(6) . .
C16 C17 C18 C19 0.5(6) . .
C16 C17 C18 C21 -178.6(4) . .
C17 C18 C19 C20 -1.0(6) . .
C21 C18 C19 C20 178.1(4) . .
C18 C19 C20 C15 1.2(6) . .
O3 C15 C20 C19 178.0(4) . .
C16 C15 C20 C19 -0.8(6) . .
C19 C18 C21 O5 -0.7(6) . .
C17 C18 C21 O5 178.3(4) . .
C19 C18 C21 O4 179.9(4) . .
C17 C18 C21 O4 -1.0(5) . .
N2 C23 C24 N1 -0.1(5) . .
N2 C25 C26 O6 -76.1(6) . .
O6 C27 C28 N3 59.3(6) . .
N4 C30 C31 N3 0.6(6) . .
O1 C1 O2 Co1 0.4(4) . 2_655
C2 C1 O2 Co1 177.7(3) . 2_655
C16 C15 O3 C14 -167.4(4) . .
C20 C15 O3 C14 13.8(6) . .
C11 C14 O3 C15 -178.3(3) . .
O5 C21 O4 Co1 6.9(5) . .
C18 C21 O4 Co1 -173.8(3) . .
O2 Co1 O4 C21 66.9(3) 2_645 .
N4 Co1 O4 C21 -79.5(3) 3_755 .
N1 Co1 O4 C21 173.9(3) . .
C28 C27 O6 C26 -178.7(4) . .
C25 C26 O6 C27 165.1(4) . .
N2 C22 N1 C24 -0.5(5) . .
N2 C22 N1 Co1 -178.6(3) . .
C23 C24 N1 C22 0.3(5) . .
C23 C24 N1 Co1 178.3(3) . .
O4 Co1 N1 C22 -10.4(3) . .
O2 Co1 N1 C22 99.1(3) 2_645 .
N4 Co1 N1 C22 -119.3(3) 3_755 .
O4 Co1 N1 C24 171.9(4) . .
O2 Co1 N1 C24 -78.6(4) 2_645 .
N4 Co1 N1 C24 63.0(4) 3_755 .
N1 C22 N2 C23 0.4(5) . .
N1 C22 N2 C25 -178.5(4) . .
C24 C23 N2 C22 -0.2(5) . .
C24 C23 N2 C25 178.7(5) . .
C26 C25 N2 C22 -129.5(5) . .
C26 C25 N2 C23 51.9(7) . .
N4 C29 N3 C31 3.6(6) . .
N4 C29 N3 C28 -179.9(4) . .
C30 C31 N3 C29 -2.5(6) . .
C30 C31 N3 C28 -178.9(5) . .
C27 C28 N3 C29 -98.6(6) . .
C27 C28 N3 C31 77.2(7) . .
N3 C29 N4 C30 -3.2(6) . .
N3 C29 N4 Co1 172.8(3) . 3_755
C31 C30 N4 C29 1.5(6) . .
C31 C30 N4 Co1 -174.6(3) . 3_755
